data_7715942
loop_
_publ_author_name
'Plyuta, Nataliya'
'Barra, Anne-Laure'
'Novitchi, Ghenadie'
'Avarvari, Narcis'

_publ_section_title
;
 Six-coordinated nickel(II) complexes with benzothiadiazole Schiff-base
 ligands: synthesis, crystal structure, magnetic and HFEPR study.
;
_journal_issue 20
_journal_name_full 'Dalton transactions (Cambridge, England : 2003)'
_journal_page_first 8835
_journal_page_last 8842
_journal_paper_doi 10.1039/d4dt01143k
_journal_volume 53
_journal_year 2024
_chemical_formula_moiety 'C28 H20 N6 Ni O4 S2, C H2 Cl2'
_chemical_formula_sum 'C29 H22 Cl2 N6 Ni O4 S2'
_chemical_formula_weight 712.25
_space_group_crystal_system triclinic
_space_group_IT_number 2
_space_group_name_Hall '-P 1'
_space_group_name_H-M_alt 'P -1'
_atom_sites_solution_hydrogens geom
_atom_sites_solution_primary dual
_atom_sites_solution_secondary difmap
_audit_creation_method SHELXL-2018/3
_audit_update_record
;
2023-12-08 deposited with the CCDC.	2024-05-02 downloaded from the CCDC.
;
_cell_angle_alpha 90.999(6)
_cell_angle_beta 110.952(6)
_cell_angle_gamma 115.653(7)
_cell_formula_units_Z 2
_cell_length_a 11.2801(7)
_cell_length_b 12.5636(9)
_cell_length_c 12.8251(9)
_cell_measurement_reflns_used 3306
_cell_measurement_temperature 200.0(1)
_cell_measurement_theta_max 71.4470
_cell_measurement_theta_min 3.9380
_cell_volume 1497.7(2)
_computing_cell_refinement 'CrysAlisPro 1.171.41.118a (Rigaku OD, 2021)'
_computing_data_collection 'CrysAlisPro 1.171.41.118a (Rigaku OD, 2021)'
_computing_data_reduction 'CrysAlisPro 1.171.41.118a (Rigaku OD, 2021)'
_computing_molecular_graphics 'DIAMOND 3.2k (Crystal Impact GbR, 2014)'
_computing_publication_material 'WinGX publication routines (Farrugia, V2018)'
_computing_structure_refinement 'SHELXL-2018/3 (Sheldrick, 2018)'
_computing_structure_solution 'SHELXT-2018/2 (Sheldrick, 2018)'
_diffrn_ambient_temperature 200.0(1)
_diffrn_detector_area_resol_mean 5.1990
_diffrn_measured_fraction_theta_full 0.982
_diffrn_measured_fraction_theta_max 0.958
_diffrn_measurement_device_type 'SuperNova, Single source at offset, AtlasS2'
_diffrn_measurement_method '\w scans'
_diffrn_radiation_monochromator mirror
_diffrn_radiation_source 'SuperNova(Cu)micro-focus sealed X-ray Source'
_diffrn_radiation_type CuK\a
_diffrn_radiation_wavelength 1.54184
_diffrn_reflns_av_R_equivalents 0.0921
_diffrn_reflns_av_unetI/netI 0.1057
_diffrn_reflns_Laue_measured_fraction_full 0.982
_diffrn_reflns_Laue_measured_fraction_max 0.958
_diffrn_reflns_limit_h_max 12
_diffrn_reflns_limit_h_min -13
_diffrn_reflns_limit_k_max 15
_diffrn_reflns_limit_k_min -15
_diffrn_reflns_limit_l_max 15
_diffrn_reflns_limit_l_min -15
_diffrn_reflns_number 11288
_diffrn_reflns_point_group_measured_fraction_full 0.982
_diffrn_reflns_point_group_measured_fraction_max 0.958
_diffrn_reflns_theta_full 68.000
_diffrn_reflns_theta_max 72.049
_diffrn_reflns_theta_min 3.770
_exptl_absorpt_coefficient_mu 4.281
_exptl_absorpt_correction_T_max 1.00000
_exptl_absorpt_correction_T_min 0.66804
_exptl_absorpt_correction_type multi-scan
_exptl_absorpt_process_details
;
CrysAlisPro 1.171.41.118a (Rigaku Oxford Diffraction, 2021)
Empirical absorption correction using spherical harmonics,
implemented in SCALE3 ABSPACK scaling algorithm.
;
_exptl_crystal_colour red
_exptl_crystal_density_diffrn 1.579
_exptl_crystal_description needle
_exptl_crystal_F_000 728
_exptl_crystal_size_max 0.3
_exptl_crystal_size_mid 0.1
_exptl_crystal_size_min 0.1
_refine_diff_density_max 0.701
_refine_diff_density_min -0.796
_refine_diff_density_rms 0.110
_refine_ls_extinction_method none
_refine_ls_goodness_of_fit_ref 1.047
_refine_ls_hydrogen_treatment constr
_refine_ls_matrix_type full
_refine_ls_number_parameters 403
_refine_ls_number_reflns 5645
_refine_ls_number_restraints 1
_refine_ls_restrained_S_all 1.053
_refine_ls_R_factor_all 0.1133
_refine_ls_R_factor_gt 0.0788
_refine_ls_shift/su_max 0.000
_refine_ls_shift/su_mean 0.000
_refine_ls_structure_factor_coef Fsqd
_refine_ls_weighting_details 'w=1/[\s^2^(Fo^2^)+(0.1213P)^2^+0.0159P] where P=(Fo^2^+2Fc^2^)/3'
_refine_ls_weighting_scheme calc
_refine_ls_wR_factor_gt 0.2014
_refine_ls_wR_factor_ref 0.2528
_reflns_Friedel_coverage 0.000
_reflns_number_gt 3625
_reflns_number_total 5645
_reflns_threshold_expression 'I > 2\s(I)'
_cod_data_source_file d4dt01143k2.cif
_cod_data_source_block shelx_CCDC1
_cod_depositor_comments 'Adding full bibliography for 7715941--7715942.cif.'
_cod_database_code 7715942
_shelx_shelxl_version_number 2018/3
_shelx_space_group_comment
;
The symmetry employed for this shelxl refinement is uniquely defined
by the following loop, which should always be used as a source of
symmetry information in preference to the above space-group names.
They are only intended as comments.
;

loop_
_space_group_symop_operation_xyz
'x, y, z'
'-x, -y, -z'

loop_
_atom_site_label
_atom_site_type_symbol
_atom_site_fract_x
_atom_site_fract_y
_atom_site_fract_z
_atom_site_U_iso_or_equiv
_atom_site_adp_type
_atom_site_occupancy
_atom_site_site_symmetry_order
_atom_site_calc_flag
_atom_site_refinement_flags_posn
_atom_site_refinement_flags_adp
_atom_site_refinement_flags_occupancy
_atom_site_disorder_assembly
_atom_site_disorder_group
C1 C 0.9173(5) 0.2205(5) 0.7630(5) 0.0406(12) Uani 1 1 d . . . . .
C2 C 0.9474(6) 0.1220(5) 0.7634(5) 0.0461(13) Uani 1 1 d . . . . .
H2 H 1.020504 0.118942 0.827651 0.055 Uiso 1 1 calc R U . . .
C3 C 0.8686(6) 0.0325(5) 0.6695(5) 0.0439(12) Uani 1 1 d . . . . .
H3 H 0.888283 -0.033830 0.669782 0.053 Uiso 1 1 calc R U . . .
C4 C 0.7578(6) 0.0313(5) 0.5699(5) 0.0414(12) Uani 1 1 d . . . . .
H4 H 0.707131 -0.033796 0.506156 0.050 Uiso 1 1 calc R U . . .
C5 C 0.7242(5) 0.1256(5) 0.5664(5) 0.0371(11) Uani 1 1 d . . . . .
C6 C 0.8054(5) 0.2192(5) 0.6646(5) 0.0380(11) Uani 1 1 d . . . . .
C7 C 0.5456(5) 0.0683(5) 0.3794(5) 0.0375(11) Uani 1 1 d . . . . .
H7 H 0.565132 0.003274 0.369970 0.045 Uiso 1 1 calc R U . . .
C8 C 0.4407(5) 0.0788(4) 0.2826(4) 0.0358(11) Uani 1 1 d . . . . .
C9 C 0.3956(5) 0.1686(5) 0.2846(5) 0.0376(11) Uani 1 1 d . . . . .
C10 C 0.2866(6) 0.1646(5) 0.1775(5) 0.0416(12) Uani 1 1 d . . . . .
C11 C 0.2326(6) 0.0799(5) 0.0842(5) 0.0470(13) Uani 1 1 d . . . . .
H11 H 0.162272 0.080313 0.015990 0.056 Uiso 1 1 calc R U . . .
C12 C 0.2765(6) -0.0091(5) 0.0839(5) 0.0475(13) Uani 1 1 d . . . . .
H12 H 0.235354 -0.068545 0.017047 0.057 Uiso 1 1 calc R U . . .
C13 C 0.3798(6) -0.0085(5) 0.1821(5) 0.0452(13) Uani 1 1 d . . . . .
H13 H 0.410980 -0.067753 0.182489 0.054 Uiso 1 1 calc R U . . .
C14 C 0.1565(8) 0.2657(7) 0.0838(6) 0.071(2) Uani 1 1 d . . . . .
H14A H 0.197996 0.273699 0.027266 0.106 Uiso 1 1 calc R U . . .
H14B H 0.148215 0.338389 0.099009 0.106 Uiso 1 1 calc R U . . .
H14C H 0.060900 0.195192 0.054375 0.106 Uiso 1 1 calc R U . . .
C15 C 0.8641(6) 0.5908(5) 0.4198(5) 0.0429(12) Uani 1 1 d . . . . .
C16 C 0.9019(7) 0.7139(5) 0.4378(6) 0.0525(15) Uani 1 1 d . . . . .
H16 H 0.960040 0.768597 0.404659 0.063 Uiso 1 1 calc R U . . .
C17 C 0.8513(6) 0.7511(5) 0.5053(6) 0.0529(15) Uani 1 1 d . . . . .
H17 H 0.876771 0.834288 0.519240 0.063 Uiso 1 1 calc R U . . .
C18 C 0.7621(6) 0.6725(5) 0.5561(6) 0.0473(14) Uani 1 1 d . . . . .
H18 H 0.730526 0.704013 0.602464 0.057 Uiso 1 1 calc R U . . .
C19 C 0.7223(5) 0.5525(5) 0.5384(5) 0.0368(11) Uani 1 1 d . . . . .
C20 C 0.7770(5) 0.5126(5) 0.4698(5) 0.0396(12) Uani 1 1 d . . . . .
C21 C 0.5877(5) 0.4844(5) 0.6492(5) 0.0400(11) Uani 1 1 d . . . . .
H21 H 0.609079 0.566172 0.667029 0.048 Uiso 1 1 calc R U . . .
C22 C 0.5073(6) 0.4020(5) 0.7032(5) 0.0414(12) Uani 1 1 d . . . . .
C23 C 0.4573(5) 0.2755(5) 0.6789(5) 0.0394(11) Uani 1 1 d . . . . .
C24 C 0.3770(6) 0.2056(5) 0.7413(5) 0.0424(12) Uani 1 1 d . . . . .
C25 C 0.3468(6) 0.2568(6) 0.8167(5) 0.0506(14) Uani 1 1 d . . . . .
H25 H 0.293373 0.207772 0.855936 0.061 Uiso 1 1 calc R U . . .
C26 C 0.3948(7) 0.3820(6) 0.8363(6) 0.0574(17) Uani 1 1 d . . . . .
H26 H 0.373379 0.417528 0.888452 0.069 Uiso 1 1 calc R U . . .
C27 C 0.4720(7) 0.4522(5) 0.7802(6) 0.0529(15) Uani 1 1 d . . . . .
H27 H 0.502731 0.536385 0.793068 0.064 Uiso 1 1 calc R U . . .
C28 C 0.2609(9) 0.0094(6) 0.7767(8) 0.079(3) Uani 1 1 d . . . . .
H28A H 0.329240 0.028730 0.856235 0.119 Uiso 1 1 calc R U . . .
H28B H 0.224543 -0.075241 0.743799 0.119 Uiso 1 1 calc R U . . .
H28C H 0.180390 0.022713 0.773745 0.119 Uiso 1 1 calc R U . . .
C29 C 0.6913(9) 0.3668(9) 1.0445(9) 0.098(3) Uani 1 1 d D . . . .
H29A H 0.745817 0.449973 1.090388 0.118 Uiso 0.753(5) 1 calc R U P A 1
H29B H 0.642324 0.371343 0.964776 0.118 Uiso 0.753(5) 1 calc R U P A 1
H29C H 0.642548 0.381575 0.969459 0.118 Uiso 0.247(5) 1 calc R U P A 2
H29D H 0.729620 0.435858 1.106674 0.118 Uiso 0.247(5) 1 calc R U P A 2
N1 N 0.9786(5) 0.3184(5) 0.8446(4) 0.0505(12) Uani 1 1 d . . . . .
N2 N 0.7833(5) 0.3147(4) 0.6743(4) 0.0400(10) Uani 1 1 d . . . . .
N3 N 0.6164(4) 0.1397(4) 0.4789(4) 0.0376(9) Uani 1 1 d . . . . .
N4 N 0.9012(6) 0.5327(5) 0.3569(5) 0.0523(12) Uani 1 1 d . . . . .
N5 N 0.7484(4) 0.3985(4) 0.4465(4) 0.0388(10) Uani 1 1 d . . . . .
N6 N 0.6346(4) 0.4595(4) 0.5782(4) 0.0379(10) Uani 1 1 d . . . . .
O1 O 0.4407(4) 0.2506(3) 0.3710(3) 0.0383(8) Uani 1 1 d . . . . .
O2 O 0.2464(4) 0.2512(4) 0.1859(4) 0.0517(10) Uani 1 1 d . . . . .
O3 O 0.4774(4) 0.2190(3) 0.6080(3) 0.0420(9) Uani 1 1 d . . . . .
O4 O 0.3306(5) 0.0843(4) 0.7139(4) 0.0527(11) Uani 1 1 d . . . . .
S1 S 0.89727(16) 0.39749(14) 0.79836(13) 0.0508(4) Uani 1 1 d . . . . .
S2 S 0.82915(16) 0.39307(14) 0.36559(13) 0.0501(4) Uani 1 1 d . . . . .
Cl1A Cl 0.5610(3) 0.2844(4) 1.0916(3) 0.0918(12) Uani 0.753(5) 1 d . . P A 1
Cl1B Cl 0.5834(10) 0.2175(10) 1.0721(9) 0.0918(12) Uani 0.247(5) 1 d D . P A 2
Cl2 Cl 0.8142(4) 0.3187(3) 1.0477(4) 0.1369(14) Uani 1 1 d . . . . .
Ni1 Ni 0.60228(8) 0.29112(7) 0.52255(7) 0.0343(3) Uani 1 1 d . . . . .

loop_
_atom_site_aniso_label
_atom_site_aniso_U_11
_atom_site_aniso_U_22
_atom_site_aniso_U_33
_atom_site_aniso_U_23
_atom_site_aniso_U_13
_atom_site_aniso_U_12
C1 0.034(2) 0.046(3) 0.040(3) 0.009(2) 0.017(2) 0.016(2)
C2 0.043(3) 0.057(3) 0.047(3) 0.022(3) 0.022(2) 0.028(3)
C3 0.044(3) 0.042(3) 0.056(4) 0.018(3) 0.026(3) 0.023(2)
C4 0.042(3) 0.040(3) 0.049(3) 0.014(2) 0.023(2) 0.020(2)
C5 0.031(2) 0.042(3) 0.041(3) 0.012(2) 0.021(2) 0.015(2)
C6 0.033(2) 0.043(3) 0.038(3) 0.010(2) 0.019(2) 0.014(2)
C7 0.038(2) 0.036(2) 0.045(3) 0.011(2) 0.024(2) 0.018(2)
C8 0.035(2) 0.032(2) 0.038(3) 0.005(2) 0.016(2) 0.013(2)
C9 0.034(2) 0.042(3) 0.044(3) 0.015(2) 0.023(2) 0.019(2)
C10 0.046(3) 0.034(2) 0.049(3) 0.012(2) 0.024(2) 0.018(2)
C11 0.050(3) 0.047(3) 0.041(3) 0.012(3) 0.018(2) 0.021(3)
C12 0.052(3) 0.049(3) 0.041(3) 0.003(3) 0.022(3) 0.021(3)
C13 0.057(3) 0.045(3) 0.043(3) 0.012(3) 0.026(3) 0.027(3)
C14 0.071(4) 0.077(5) 0.052(4) 0.010(4) 0.000(3) 0.044(4)
C15 0.034(3) 0.048(3) 0.048(3) 0.018(3) 0.022(2) 0.017(2)
C16 0.052(3) 0.048(3) 0.068(4) 0.026(3) 0.039(3) 0.021(3)
C17 0.046(3) 0.033(3) 0.075(4) 0.016(3) 0.029(3) 0.012(2)
C18 0.048(3) 0.042(3) 0.068(4) 0.015(3) 0.037(3) 0.024(3)
C19 0.032(2) 0.041(3) 0.039(3) 0.006(2) 0.017(2) 0.016(2)
C20 0.036(3) 0.041(3) 0.053(3) 0.017(2) 0.026(2) 0.020(2)
C21 0.035(2) 0.035(2) 0.050(3) 0.004(2) 0.018(2) 0.016(2)
C22 0.041(3) 0.043(3) 0.047(3) 0.010(2) 0.025(2) 0.020(2)
C23 0.036(2) 0.044(3) 0.045(3) 0.012(2) 0.024(2) 0.019(2)
C24 0.037(3) 0.042(3) 0.056(3) 0.017(3) 0.026(2) 0.019(2)
C25 0.048(3) 0.057(3) 0.056(4) 0.014(3) 0.035(3) 0.021(3)
C26 0.066(4) 0.052(3) 0.070(4) 0.010(3) 0.047(4) 0.026(3)
C27 0.064(4) 0.042(3) 0.071(4) 0.013(3) 0.045(3) 0.027(3)
C28 0.094(6) 0.059(4) 0.121(7) 0.045(5) 0.083(6) 0.033(4)
C29 0.071(5) 0.125(8) 0.089(7) 0.029(6) 0.036(5) 0.034(5)
N1 0.054(3) 0.059(3) 0.046(3) 0.011(2) 0.018(2) 0.035(3)
N2 0.038(2) 0.038(2) 0.043(3) 0.005(2) 0.0210(19) 0.0137(19)
N3 0.035(2) 0.039(2) 0.042(3) 0.0075(19) 0.0200(19) 0.0156(18)
N4 0.054(3) 0.064(3) 0.056(3) 0.023(3) 0.035(2) 0.031(3)
N5 0.040(2) 0.040(2) 0.042(3) 0.013(2) 0.0250(19) 0.0164(19)
N6 0.037(2) 0.038(2) 0.047(3) 0.012(2) 0.0240(19) 0.0185(19)
O1 0.0408(18) 0.0399(18) 0.039(2) 0.0071(16) 0.0156(16) 0.0235(16)
O2 0.055(2) 0.051(2) 0.049(2) 0.006(2) 0.0124(19) 0.032(2)
O3 0.0424(19) 0.0387(18) 0.050(2) 0.0071(17) 0.0277(17) 0.0158(16)
O4 0.065(3) 0.043(2) 0.073(3) 0.026(2) 0.050(2) 0.026(2)
S1 0.0500(8) 0.0567(8) 0.0440(8) 0.0004(7) 0.0141(6) 0.0279(7)
S2 0.0542(8) 0.0561(8) 0.0544(9) 0.0122(7) 0.0346(7) 0.0279(7)
Cl1A 0.0673(14) 0.121(3) 0.0698(17) 0.0213(18) 0.0346(12) 0.0243(16)
Cl1B 0.0673(14) 0.121(3) 0.0698(17) 0.0213(18) 0.0346(12) 0.0243(16)
Cl2 0.130(2) 0.0909(17) 0.199(4) -0.014(2) 0.099(3) 0.0348(17)
Ni1 0.0341(5) 0.0347(5) 0.0388(5) 0.0094(4) 0.0191(4) 0.0167(4)

loop_
_atom_type_symbol
_atom_type_description
_atom_type_scat_dispersion_real
_atom_type_scat_dispersion_imag
_atom_type_scat_source
C C 0.0181 0.0091 'International Tables Vol C Tables 4.2.6.8 and 6.1.1.4'
H H 0.0000 0.0000 'International Tables Vol C Tables 4.2.6.8 and 6.1.1.4'
N N 0.0311 0.0180 'International Tables Vol C Tables 4.2.6.8 and 6.1.1.4'
O O 0.0492 0.0322 'International Tables Vol C Tables 4.2.6.8 and 6.1.1.4'
S S 0.3331 0.5567 'International Tables Vol C Tables 4.2.6.8 and 6.1.1.4'
Cl Cl 0.3639 0.7018 'International Tables Vol C Tables 4.2.6.8 and 6.1.1.4'
Ni Ni -3.0029 0.5091 'International Tables Vol C Tables 4.2.6.8 and 6.1.1.4'

loop_
_geom_angle_atom_site_label_1
_geom_angle_atom_site_label_2
_geom_angle_atom_site_label_3
_geom_angle
_geom_angle_site_symmetry_1
_geom_angle_site_symmetry_3
_geom_angle_publ_flag
N1 C1 C2 129.2(5) . . ?
N1 C1 C6 112.3(5) . . ?
C2 C1 C6 118.4(5) . . ?
C3 C2 C1 117.8(5) . . ?
C3 C2 H2 121.1 . . ?
C1 C2 H2 121.1 . . ?
C2 C3 C4 124.1(5) . . ?
C2 C3 H3 117.9 . . ?
C4 C3 H3 117.9 . . ?
C5 C4 C3 119.9(5) . . ?
C5 C4 H4 120.1 . . ?
C3 C4 H4 120.1 . . ?
C4 C5 N3 128.8(5) . . ?
C4 C5 C6 116.4(5) . . ?
N3 C5 C6 114.8(5) . . ?
N2 C6 C5 123.1(5) . . ?
N2 C6 C1 113.6(5) . . ?
C5 C6 C1 123.3(5) . . ?
N3 C7 C8 125.8(5) . . ?
N3 C7 H7 117.1 . . ?
C8 C7 H7 117.1 . . ?
C13 C8 C9 120.7(5) . . ?
C13 C8 C7 115.6(5) . . ?
C9 C8 C7 123.7(5) . . ?
O1 C9 C8 126.3(5) . . ?
O1 C9 C10 117.8(5) . . ?
C8 C9 C10 115.9(5) . . ?
C11 C10 O2 126.0(5) . . ?
C11 C10 C9 121.1(5) . . ?
O2 C10 C9 112.9(5) . . ?
C10 C11 C12 122.4(6) . . ?
C10 C11 H11 118.8 . . ?
C12 C11 H11 118.8 . . ?
C13 C12 C11 118.8(6) . . ?
C13 C12 H12 120.6 . . ?
C11 C12 H12 120.6 . . ?
C12 C13 C8 121.1(5) . . ?
C12 C13 H13 119.5 . . ?
C8 C13 H13 119.5 . . ?
O2 C14 H14A 109.5 . . ?
O2 C14 H14B 109.5 . . ?
H14A C14 H14B 109.5 . . ?
O2 C14 H14C 109.5 . . ?
H14A C14 H14C 109.5 . . ?
H14B C14 H14C 109.5 . . ?
N4 C15 C16 127.8(5) . . ?
N4 C15 C20 112.5(5) . . ?
C16 C15 C20 119.7(5) . . ?
C17 C16 C15 116.8(5) . . ?
C17 C16 H16 121.6 . . ?
C15 C16 H16 121.6 . . ?
C16 C17 C18 123.9(5) . . ?
C16 C17 H17 118.0 . . ?
C18 C17 H17 118.0 . . ?
C19 C18 C17 120.3(5) . . ?
C19 C18 H18 119.9 . . ?
C17 C18 H18 119.9 . . ?
C18 C19 N6 129.8(5) . . ?
C18 C19 C20 116.4(5) . . ?
N6 C19 C20 113.8(4) . . ?
N5 C20 C15 114.2(5) . . ?
N5 C20 C19 123.0(4) . . ?
C15 C20 C19 122.8(5) . . ?
N6 C21 C22 126.8(5) . . ?
N6 C21 H21 116.6 . . ?
C22 C21 H21 116.6 . . ?
C27 C22 C23 120.3(5) . . ?
C27 C22 C21 116.2(5) . . ?
C23 C22 C21 123.4(5) . . ?
O3 C23 C22 126.2(5) . . ?
O3 C23 C24 117.9(5) . . ?
C22 C23 C24 115.9(5) . . ?
C25 C24 O4 124.2(5) . . ?
C25 C24 C23 122.4(5) . . ?
O4 C24 C23 113.3(5) . . ?
C24 C25 C26 120.1(5) . . ?
C24 C25 H25 119.9 . . ?
C26 C25 H25 119.9 . . ?
C27 C26 C25 119.8(5) . . ?
C27 C26 H26 120.1 . . ?
C25 C26 H26 120.1 . . ?
C26 C27 C22 121.4(5) . . ?
C26 C27 H27 119.3 . . ?
C22 C27 H27 119.3 . . ?
O4 C28 H28A 109.5 . . ?
O4 C28 H28B 109.5 . . ?
H28A C28 H28B 109.5 . . ?
O4 C28 H28C 109.5 . . ?
H28A C28 H28C 109.5 . . ?
H28B C28 H28C 109.5 . . ?
Cl1A C29 Cl2 118.8(6) . . ?
Cl2 C29 Cl1B 87.9(6) . . ?
Cl1A C29 H29A 107.6 . . ?
Cl2 C29 H29A 107.6 . . ?
Cl1A C29 H29B 107.6 . . ?
Cl2 C29 H29B 107.6 . . ?
H29A C29 H29B 107.1 . . ?
Cl2 C29 H29C 114.0 . . ?
Cl1B C29 H29C 114.0 . . ?
Cl2 C29 H29D 114.0 . . ?
Cl1B C29 H29D 114.0 . . ?
H29C C29 H29D 111.2 . . ?
C1 N1 S1 107.3(4) . . ?
C6 N2 S1 106.7(4) . . ?
C6 N2 Ni1 108.1(4) . . ?
S1 N2 Ni1 145.0(3) . . ?
C7 N3 C5 121.0(5) . . ?
C7 N3 Ni1 125.8(4) . . ?
C5 N3 Ni1 112.9(3) . . ?
C15 N4 S2 106.9(4) . . ?
C20 N5 S2 106.7(3) . . ?
C20 N5 Ni1 108.4(3) . . ?
S2 N5 Ni1 144.7(3) . . ?
C21 N6 C19 120.3(5) . . ?
C21 N6 Ni1 125.1(4) . . ?
C19 N6 Ni1 114.5(3) . . ?
C9 O1 Ni1 127.4(3) . . ?
C10 O2 C14 117.3(5) . . ?
C23 O3 Ni1 127.3(3) . . ?
C24 O4 C28 117.6(5) . . ?
N2 S1 N1 100.0(3) . . ?
N4 S2 N5 99.7(2) . . ?
O1 Ni1 O3 95.89(16) . . ?
O1 Ni1 N6 98.18(17) . . ?
O3 Ni1 N6 90.41(16) . . ?
O1 Ni1 N3 90.30(17) . . ?
O3 Ni1 N3 97.33(16) . . ?
N6 Ni1 N3 167.90(17) . . ?
O1 Ni1 N2 170.94(16) . . ?
O3 Ni1 N2 87.69(16) . . ?
N6 Ni1 N2 90.10(18) . . ?
N3 Ni1 N2 80.97(18) . . ?
O1 Ni1 N5 87.64(16) . . ?
O3 Ni1 N5 170.35(16) . . ?
N6 Ni1 N5 80.19(16) . . ?
N3 Ni1 N5 91.62(16) . . ?
N2 Ni1 N5 90.16(17) . . ?

loop_
_geom_bond_atom_site_label_1
_geom_bond_atom_site_label_2
_geom_bond_distance
_geom_bond_site_symmetry_2
_geom_bond_publ_flag
C1 N1 1.337(8) . ?
C1 C2 1.418(8) . ?
C1 C6 1.424(8) . ?
C2 C3 1.352(9) . ?
C2 H2 0.9500 . ?
C3 C4 1.427(8) . ?
C3 H3 0.9500 . ?
C4 C5 1.388(7) . ?
C4 H4 0.9500 . ?
C5 N3 1.410(7) . ?
C5 C6 1.414(8) . ?
C6 N2 1.338(7) . ?
C7 N3 1.296(7) . ?
C7 C8 1.432(8) . ?
C7 H7 0.9500 . ?
C8 C13 1.415(8) . ?
C8 C9 1.427(7) . ?
C9 O1 1.285(7) . ?
C9 C10 1.462(8) . ?
C10 C11 1.344(8) . ?
C10 O2 1.364(7) . ?
C11 C12 1.405(9) . ?
C11 H11 0.9500 . ?
C12 C13 1.374(9) . ?
C12 H12 0.9500 . ?
C13 H13 0.9500 . ?
C14 O2 1.413(8) . ?
C14 H14A 0.9800 . ?
C14 H14B 0.9800 . ?
C14 H14C 0.9800 . ?
C15 N4 1.359(8) . ?
C15 C16 1.404(8) . ?
C15 C20 1.407(7) . ?
C16 C17 1.366(9) . ?
C16 H16 0.9500 . ?
C17 C18 1.430(8) . ?
C17 H17 0.9500 . ?
C18 C19 1.361(7) . ?
C18 H18 0.9500 . ?
C19 N6 1.409(6) . ?
C19 C20 1.430(7) . ?
C20 N5 1.329(7) . ?
C21 N6 1.299(7) . ?
C21 C22 1.426(7) . ?
C21 H21 0.9500 . ?
C22 C27 1.418(7) . ?
C22 C23 1.423(8) . ?
C23 O3 1.283(6) . ?
C23 C24 1.445(7) . ?
C24 C25 1.366(8) . ?
C24 O4 1.371(7) . ?
C25 C26 1.409(9) . ?
C25 H25 0.9500 . ?
C26 C27 1.363(8) . ?
C26 H26 0.9500 . ?
C27 H27 0.9500 . ?
C28 O4 1.412(7) . ?
C28 H28A 0.9800 . ?
C28 H28B 0.9800 . ?
C28 H28C 0.9800 . ?
C29 Cl1A 1.713(8) . ?
C29 Cl2 1.725(10) . ?
C29 Cl1B 1.865(9) . ?
C29 H29A 0.9900 . ?
C29 H29B 0.9900 . ?
C29 H29C 0.9900 . ?
C29 H29D 0.9900 . ?
N1 S1 1.612(5) . ?
N2 S1 1.609(5) . ?
N2 Ni1 2.159(5) . ?
N3 Ni1 2.060(4) . ?
N4 S2 1.608(6) . ?
N5 S2 1.624(4) . ?
N5 Ni1 2.181(4) . ?
N6 Ni1 2.052(4) . ?
O1 Ni1 1.997(4) . ?
O3 Ni1 2.010(3) . ?
